data_7025314
loop_
_publ_author_name
'Xu, Xin'
'Chen, Yaofeng'
'Zou, Gang'
'Sun, Jie'

_publ_section_title
;
 Single, double and triple deprotonation of a beta-diketimine bearing
 pendant pyridyl group and the corresponding rare-earth metal complexes.
;
_journal_issue 16
_journal_name_full 'Dalton transactions (Cambridge, England : 2003)'
_journal_page_first 3952
_journal_page_last 3958
_journal_paper_doi 10.1039/b926898g
_journal_volume 39
_journal_year 2010
_chemical_formula_sum 'C35 H66 La N5 Si4'
_chemical_formula_weight 808.20
_chemical_name_systematic
;
?
;
_space_group_IT_number 2
_symmetry_cell_setting triclinic
_symmetry_space_group_name_Hall '-P 1'
_symmetry_space_group_name_H-M 'P -1'
_atom_sites_solution_hydrogens geom
_atom_sites_solution_primary direct
_atom_sites_solution_secondary difmap
_audit_creation_method SHELXL-97
_cell_angle_alpha 85.938(3)
_cell_angle_beta 86.272(3)
_cell_angle_gamma 81.210(3)
_cell_formula_units_Z 2
_cell_length_a 10.6794(18)
_cell_length_b 11.7544(19)
_cell_length_c 18.051(3)
_cell_measurement_reflns_used 4394
_cell_measurement_temperature 293(2)
_cell_measurement_theta_max 51.912
_cell_measurement_theta_min 4.577
_cell_volume 2230.3(6)
_computing_cell_refinement 'Bruker SMART'
_computing_data_collection 'Bruker SMART'
_computing_data_reduction 'Bruker SHELXTL'
_computing_molecular_graphics 'Bruker SHELXTL'
_computing_publication_material 'Bruker SHELXTL'
_computing_structure_refinement 'SHELXL-97 (Sheldrick, 1997)'
_computing_structure_solution 'SHELXS-97 (Sheldrick, 1990)'
_diffrn_ambient_temperature 293(2)
_diffrn_measured_fraction_theta_full 0.982
_diffrn_measured_fraction_theta_max 0.982
_diffrn_measurement_device_type 'CCD area detector'
_diffrn_measurement_method 'phi and omega scans'
_diffrn_radiation_monochromator graphite
_diffrn_radiation_source 'fine-focus sealed tube'
_diffrn_radiation_type MoK\a
_diffrn_radiation_wavelength 0.71073
_diffrn_reflns_av_R_equivalents 0.0836
_diffrn_reflns_av_sigmaI/netI 0.0878
_diffrn_reflns_limit_h_max 12
_diffrn_reflns_limit_h_min -8
_diffrn_reflns_limit_k_max 14
_diffrn_reflns_limit_k_min -14
_diffrn_reflns_limit_l_max 21
_diffrn_reflns_limit_l_min -20
_diffrn_reflns_number 11582
_diffrn_reflns_theta_full 25.50
_diffrn_reflns_theta_max 25.50
_diffrn_reflns_theta_min 1.76
_exptl_absorpt_coefficient_mu 1.092
_exptl_absorpt_correction_T_max 1.0000
_exptl_absorpt_correction_T_min 0.4599
_exptl_absorpt_correction_type empirical
_exptl_absorpt_process_details sadabs
_exptl_crystal_colour colorless
_exptl_crystal_density_diffrn 1.203
_exptl_crystal_density_method 'not measured'
_exptl_crystal_description prismatic
_exptl_crystal_F_000 848
_exptl_crystal_size_max 0.397
_exptl_crystal_size_mid 0.311
_exptl_crystal_size_min 0.169
_refine_diff_density_max 3.449
_refine_diff_density_min -1.292
_refine_diff_density_rms 0.149
_refine_ls_extinction_method none
_refine_ls_goodness_of_fit_ref 1.030
_refine_ls_hydrogen_treatment constr
_refine_ls_matrix_type full
_refine_ls_number_parameters 424
_refine_ls_number_reflns 8145
_refine_ls_number_restraints 0
_refine_ls_restrained_S_all 1.030
_refine_ls_R_factor_all 0.0761
_refine_ls_R_factor_gt 0.0654
_refine_ls_shift/su_max 0.047
_refine_ls_shift/su_mean 0.003
_refine_ls_structure_factor_coef Fsqd
_refine_ls_weighting_details 'calc w=1/[\s^2^(Fo^2^)+(0.0960P)^2^+0.0000P] where P=(Fo^2^+2Fc^2^)/3'
_refine_ls_weighting_scheme calc
_refine_ls_wR_factor_gt 0.1587
_refine_ls_wR_factor_ref 0.1651
_reflns_number_gt 6860
_reflns_number_total 8145
_reflns_threshold_expression >2sigma(I)
_cod_data_source_file b926898g.txt
_cod_data_source_block cd29481
_cod_depositor_comments
;
The following automatic conversions were performed:

'_symmetry_cell_setting' value 'Triclinic' changed to 'triclinic'
according to /home/saulius/struct/CIF-dictionaries/cif_core.dic
dictionary named 'cif_core.dic' version 2.4.2 from 2011-04-26.

Automatic conversion script
Id: cif_fix_values 1891 2012-01-12 08:04:46Z andrius 
;
_cod_original_cell_volume 2230.4(6)
_cod_original_sg_symbol_H-M P-1
_cod_database_code 7025314

loop_
_symmetry_equiv_pos_as_xyz
'x, y, z'
'-x, -y, -z'

loop_
_atom_site_label
_atom_site_type_symbol
_atom_site_fract_x
_atom_site_fract_y
_atom_site_fract_z
_atom_site_U_iso_or_equiv
_atom_site_adp_type
_atom_site_occupancy
_atom_site_symmetry_multiplicity
_atom_site_calc_flag
_atom_site_refinement_flags
La La 0.20315(3) 0.25043(3) 0.271785(17) 0.03371(14) Uani 1 1 d .
Si1 Si 0.2669(3) 0.4469(2) 0.41381(13) 0.0722(7) Uani 1 1 d .
Si2 Si 0.3847(2) 0.2040(2) 0.42920(13) 0.0666(6) Uani 1 1 d .
Si3 Si 0.43936(19) 0.35651(17) 0.14477(11) 0.0520(5) Uani 1 1 d .
Si4 Si 0.2131(2) 0.30869(19) 0.07228(10) 0.0559(5) Uani 1 1 d .
N1 N 0.1524(5) 0.0490(4) 0.2543(3) 0.0390(11) Uani 1 1 d .
N2 N -0.0127(5) 0.2445(4) 0.3214(3) 0.0451(12) Uani 1 1 d .
N3 N 0.0280(6) 0.4348(5) 0.2431(3) 0.0521(14) Uani 1 1 d .
N4 N 0.2920(5) 0.3102(5) 0.3814(3) 0.0513(14) Uani 1 1 d .
N5 N 0.2947(5) 0.3096(4) 0.1512(3) 0.0440(12) Uani 1 1 d .
C1 C 0.1641(10) -0.1257(6) 0.3401(4) 0.078(3) Uani 1 1 d .
H1A H 0.1996 -0.1631 0.2963 0.117 Uiso 1 1 calc R
H1B H 0.0871 -0.1546 0.3568 0.117 Uiso 1 1 calc R
H1C H 0.2237 -0.1412 0.3784 0.117 Uiso 1 1 calc R
C2 C 0.1355(7) 0.0039(6) 0.3221(4) 0.0491(16) Uani 1 1 d .
C3 C 0.0882(7) 0.0711(6) 0.3810(4) 0.0525(17) Uani 1 1 d .
H3 H 0.1187 0.0442 0.4271 0.063 Uiso 1 1 calc R
C4 C 0.0022(7) 0.1722(6) 0.3812(4) 0.0534(17) Uani 1 1 d .
C5 C -0.0737(10) 0.1982(8) 0.4534(5) 0.090(3) Uani 1 1 d .
H5A H -0.1603 0.1884 0.4485 0.135 Uiso 1 1 calc R
H5B H -0.0704 0.2763 0.4646 0.135 Uiso 1 1 calc R
H5C H -0.0386 0.1465 0.4929 0.135 Uiso 1 1 calc R
C6 C -0.1223(7) 0.3338(7) 0.3171(5) 0.064(2) Uani 1 1 d .
H6A H -0.1489 0.3585 0.3665 0.077 Uiso 1 1 calc R
H6B H -0.1920 0.3030 0.2976 0.077 Uiso 1 1 calc R
C7 C -0.0922(7) 0.4340(6) 0.2683(4) 0.0547(17) Uani 1 1 d .
C8 C 0.0553(9) 0.5277(7) 0.2004(5) 0.080(3) Uani 1 1 d .
H8 H 0.1390 0.5305 0.1837 0.096 Uiso 1 1 calc R
C9 C -0.1876(9) 0.5233(8) 0.2498(6) 0.087(3) Uani 1 1 d .
H9 H -0.2712 0.5196 0.2665 0.104 Uiso 1 1 calc R
C10 C 0.1591(6) -0.0232(5) 0.1924(3) 0.0428(14) Uani 1 1 d .
C11 C 0.0460(7) -0.0330(6) 0.1610(4) 0.0501(16) Uani 1 1 d .
C12 C 0.0512(9) -0.1005(8) 0.0997(4) 0.073(2) Uani 1 1 d .
H12 H -0.0231 -0.1074 0.0774 0.087 Uiso 1 1 calc R
C13 C 0.1655(9) -0.1568(8) 0.0724(5) 0.077(2) Uani 1 1 d .
H13 H 0.1674 -0.2025 0.0322 0.092 Uiso 1 1 calc R
C14 C 0.2757(8) -0.1464(7) 0.1032(4) 0.069(2) Uani 1 1 d .
H14 H 0.3520 -0.1840 0.0831 0.082 Uiso 1 1 calc R
C15 C 0.2766(7) -0.0805(6) 0.1645(4) 0.0527(17) Uani 1 1 d .
C16 C -0.0816(7) 0.0243(7) 0.1923(5) 0.066(2) Uani 1 1 d .
H16 H -0.0654 0.0904 0.2185 0.079 Uiso 1 1 calc R
C17 C -0.1416(10) -0.0546(11) 0.2494(6) 0.111(4) Uani 1 1 d .
H17A H -0.0820 -0.0835 0.2864 0.167 Uiso 1 1 calc R
H17B H -0.1647 -0.1180 0.2254 0.167 Uiso 1 1 calc R
H17C H -0.2160 -0.0123 0.2728 0.167 Uiso 1 1 calc R
C18 C -0.1740(8) 0.0713(10) 0.1333(6) 0.097(3) Uani 1 1 d .
H18A H -0.2109 0.0092 0.1160 0.145 Uiso 1 1 calc R
H18B H -0.1297 0.1075 0.0924 0.145 Uiso 1 1 calc R
H18C H -0.2397 0.1269 0.1541 0.145 Uiso 1 1 calc R
C19 C 0.4012(7) -0.0724(7) 0.1966(5) 0.065(2) Uani 1 1 d .
H19 H 0.3818 -0.0332 0.2430 0.078 Uiso 1 1 calc R
C20 C 0.4777(10) -0.1886(9) 0.2159(7) 0.109(4) Uani 1 1 d .
H20A H 0.5007 -0.2288 0.1714 0.164 Uiso 1 1 calc R
H20B H 0.4278 -0.2329 0.2495 0.164 Uiso 1 1 calc R
H20C H 0.5531 -0.1780 0.2391 0.164 Uiso 1 1 calc R
C21 C 0.4816(9) 0.0000(9) 0.1461(7) 0.103(4) Uani 1 1 d .
H21A H 0.4337 0.0747 0.1353 0.154 Uiso 1 1 calc R
H21B H 0.5053 -0.0373 0.1006 0.154 Uiso 1 1 calc R
H21C H 0.5566 0.0085 0.1705 0.154 Uiso 1 1 calc R
C22 C 0.1070(15) 0.5270(12) 0.3951(9) 0.192(10) Uani 1 1 d .
H22A H 0.0435 0.4806 0.4130 0.289 Uiso 1 1 calc R
H22B H 0.1011 0.5441 0.3426 0.289 Uiso 1 1 calc R
H22C H 0.0939 0.5976 0.4201 0.289 Uiso 1 1 calc R
C23 C 0.2809(11) 0.4517(10) 0.5160(5) 0.104(4) Uani 1 1 d .
H23A H 0.3655 0.4196 0.5287 0.157 Uiso 1 1 calc R
H23B H 0.2215 0.4077 0.5423 0.157 Uiso 1 1 calc R
H23C H 0.2629 0.5302 0.5296 0.157 Uiso 1 1 calc R
C24 C 0.3869(19) 0.5378(12) 0.3701(8) 0.131(8) Uani 1 1 d .
H24A H 0.3675 0.5601 0.3194 0.217 Uiso 1 1 calc R
H24B H 0.4704 0.4938 0.3712 0.217 Uiso 1 1 calc R
H24C H 0.3838 0.6055 0.3973 0.217 Uiso 1 1 calc R
C25 C 0.3080(11) 0.1501(10) 0.5177(5) 0.102(3) Uani 1 1 d .
H25A H 0.2243 0.1358 0.5088 0.153 Uiso 1 1 calc R
H25B H 0.3025 0.2069 0.5539 0.153 Uiso 1 1 calc R
H25C H 0.3576 0.0799 0.5359 0.153 Uiso 1 1 calc R
C26 C 0.5436(9) 0.2382(10) 0.4513(6) 0.103(4) Uani 1 1 d .
H26A H 0.5322 0.3078 0.4773 0.155 Uiso 1 1 calc R
H26B H 0.5938 0.2484 0.4059 0.155 Uiso 1 1 calc R
H26C H 0.5860 0.1759 0.4819 0.155 Uiso 1 1 calc R
C27 C 0.4255(9) 0.0769(8) 0.3707(5) 0.083(3) Uani 1 1 d .
H27A H 0.4770 0.0972 0.3276 0.124 Uiso 1 1 calc R
H27B H 0.3490 0.0545 0.3552 0.124 Uiso 1 1 calc R
H27C H 0.4715 0.0139 0.3991 0.124 Uiso 1 1 calc R
C28 C 0.4268(9) 0.5181(8) 0.1427(6) 0.086(3) Uani 1 1 d .
H28A H 0.3722 0.5465 0.1839 0.129 Uiso 1 1 calc R
H28B H 0.3922 0.5513 0.0970 0.129 Uiso 1 1 calc R
H28C H 0.5095 0.5390 0.1463 0.129 Uiso 1 1 calc R
C29 C 0.5323(7) 0.2999(8) 0.2276(5) 0.075(2) Uani 1 1 d .
H29A H 0.5376 0.2175 0.2331 0.112 Uiso 1 1 calc R
H29B H 0.4908 0.3332 0.2714 0.112 Uiso 1 1 calc R
H29C H 0.6163 0.3202 0.2206 0.112 Uiso 1 1 calc R
C30 C 0.5447(8) 0.3092(8) 0.0618(5) 0.077(2) Uani 1 1 d .
H30A H 0.5044 0.3396 0.0171 0.116 Uiso 1 1 calc R
H30B H 0.5594 0.2265 0.0626 0.116 Uiso 1 1 calc R
H30C H 0.6242 0.3374 0.0632 0.116 Uiso 1 1 calc R
C31 C 0.2017(10) 0.4480(9) 0.0125(5) 0.091(3) Uani 1 1 d .
H31A H 0.2843 0.4578 -0.0089 0.136 Uiso 1 1 calc R
H31B H 0.1696 0.5114 0.0425 0.136 Uiso 1 1 calc R
H31C H 0.1453 0.4455 -0.0265 0.136 Uiso 1 1 calc R
C32 C 0.2799(10) 0.1924(10) 0.0077(5) 0.097(3) Uani 1 1 d .
H32A H 0.2788 0.1181 0.0333 0.146 Uiso 1 1 calc R
H32B H 0.3656 0.2012 -0.0082 0.146 Uiso 1 1 calc R
H32C H 0.2293 0.1987 -0.0349 0.146 Uiso 1 1 calc R
C33 C 0.0471(8) 0.2810(9) 0.0971(5) 0.079(3) Uani 1 1 d .
H33A H 0.0025 0.3427 0.1249 0.119 Uiso 1 1 calc R
H33B H 0.0492 0.2095 0.1266 0.119 Uiso 1 1 calc R
H33C H 0.0044 0.2764 0.0524 0.119 Uiso 1 1 calc R
C8A C -0.0369(12) 0.6189(9) 0.1806(7) 0.112(4) Uani 1 1 d .
H8A H -0.0155 0.6806 0.1497 0.134 Uiso 1 1 calc R
C9A C -0.1575(12) 0.6174(9) 0.2065(7) 0.114(4) Uani 1 1 d .
H9A H -0.2200 0.6793 0.1953 0.136 Uiso 1 1 calc R

loop_
_atom_site_aniso_label
_atom_site_aniso_U_11
_atom_site_aniso_U_22
_atom_site_aniso_U_33
_atom_site_aniso_U_23
_atom_site_aniso_U_13
_atom_site_aniso_U_12
La 0.0388(2) 0.02700(19) 0.0349(2) -0.00478(12) -0.00285(13) -0.00198(12)
Si1 0.0949(18) 0.0576(14) 0.0669(14) -0.0276(11) -0.0236(12) -0.0011(12)
Si2 0.0702(14) 0.0675(15) 0.0622(13) -0.0121(10) -0.0295(11) 0.0044(11)
Si3 0.0533(11) 0.0505(11) 0.0532(11) -0.0060(8) 0.0078(9) -0.0137(9)
Si4 0.0695(13) 0.0578(12) 0.0409(10) -0.0008(8) -0.0060(9) -0.0111(10)
N1 0.044(3) 0.032(3) 0.041(3) -0.010(2) 0.002(2) -0.003(2)
N2 0.049(3) 0.030(3) 0.054(3) -0.005(2) 0.004(2) 0.001(2)
N3 0.059(4) 0.034(3) 0.058(3) -0.002(2) -0.001(3) 0.007(2)
N4 0.056(3) 0.052(4) 0.047(3) -0.015(2) -0.013(3) -0.002(3)
N5 0.055(3) 0.035(3) 0.042(3) -0.006(2) 0.000(2) -0.005(2)
C1 0.128(8) 0.034(4) 0.067(5) 0.002(3) 0.015(5) -0.001(4)
C2 0.063(4) 0.035(3) 0.047(4) -0.001(3) 0.005(3) -0.005(3)
C3 0.075(5) 0.039(4) 0.041(4) -0.002(3) 0.003(3) -0.003(3)
C4 0.056(4) 0.056(4) 0.049(4) -0.011(3) 0.011(3) -0.016(3)
C5 0.114(8) 0.075(6) 0.068(6) -0.010(5) 0.034(5) 0.011(5)
C6 0.042(4) 0.064(5) 0.083(5) -0.003(4) 0.008(4) 0.002(3)
C7 0.058(4) 0.044(4) 0.058(4) -0.012(3) -0.007(3) 0.011(3)
C8 0.091(6) 0.043(5) 0.096(7) 0.008(4) 0.011(5) 0.008(4)
C9 0.071(6) 0.063(6) 0.116(8) -0.006(5) -0.004(5) 0.023(5)
C10 0.054(4) 0.034(3) 0.041(3) -0.006(2) 0.004(3) -0.010(3)
C11 0.057(4) 0.043(4) 0.052(4) -0.009(3) -0.001(3) -0.013(3)
C12 0.081(6) 0.082(6) 0.064(5) -0.024(4) -0.009(4) -0.030(5)
C13 0.090(6) 0.079(6) 0.067(5) -0.037(4) 0.008(5) -0.021(5)
C14 0.079(6) 0.062(5) 0.067(5) -0.030(4) 0.018(4) -0.013(4)
C15 0.058(4) 0.043(4) 0.057(4) -0.014(3) 0.011(3) -0.009(3)
C16 0.053(4) 0.068(5) 0.081(5) -0.023(4) -0.004(4) -0.013(4)
C17 0.090(7) 0.125(10) 0.114(9) -0.005(7) 0.034(6) -0.018(7)
C18 0.053(5) 0.106(8) 0.133(9) -0.005(7) -0.012(5) -0.014(5)
C19 0.050(4) 0.062(5) 0.084(6) -0.031(4) 0.004(4) -0.003(4)
C20 0.094(8) 0.075(7) 0.154(11) -0.006(7) -0.023(7) 0.010(6)
C21 0.060(6) 0.080(7) 0.169(11) -0.017(7) 0.005(6) -0.014(5)
C22 0.205(16) 0.123(11) 0.249(18) -0.135(12) -0.141(14) 0.090(11)
C23 0.135(9) 0.093(8) 0.088(7) -0.051(6) -0.016(6) 0.000(7)
C24 0.202(2) 0.084(11) 0.112(12) -0.043(9) 0.033(13) -0.082(14)
C25 0.130(9) 0.100(8) 0.075(6) 0.013(5) -0.036(6) -0.012(7)
C26 0.087(7) 0.105(8) 0.122(9) -0.035(7) -0.047(6) 0.006(6)
C27 0.080(6) 0.070(6) 0.095(7) -0.016(5) -0.031(5) 0.017(5)
C28 0.097(7) 0.055(5) 0.111(7) -0.008(5) 0.001(6) -0.030(5)
C29 0.055(5) 0.092(7) 0.079(6) -0.015(5) -0.009(4) -0.008(4)
C30 0.072(5) 0.089(7) 0.070(5) -0.012(5) 0.024(4) -0.018(5)
C31 0.114(8) 0.090(7) 0.070(6) 0.033(5) -0.026(5) -0.030(6)
C32 0.125(9) 0.110(9) 0.062(5) -0.037(5) -0.011(5) -0.015(7)
C33 0.081(6) 0.106(8) 0.061(5) 0.001(5) -0.022(4) -0.041(5)
C8A 0.128(10) 0.054(6) 0.132(9) 0.030(6) 0.007(8) 0.031(6)
C9A 0.117(10) 0.052(6) 0.153(11) 0.012(6) -0.008(8) 0.037(6)

loop_
_atom_type_symbol
_atom_type_description
_atom_type_scat_dispersion_real
_atom_type_scat_dispersion_imag
_atom_type_scat_source
C C 0.0033 0.0016 'International Tables Vol C Tables 4.2.6.8 and 6.1.1.4'
H H 0.0000 0.0000 'International Tables Vol C Tables 4.2.6.8 and 6.1.1.4'
N N 0.0061 0.0033 'International Tables Vol C Tables 4.2.6.8 and 6.1.1.4'
Si Si 0.0817 0.0704 'International Tables Vol C Tables 4.2.6.8 and 6.1.1.4'
La La -0.2871 2.4523 'International Tables Vol C Tables 4.2.6.8 and 6.1.1.4'

loop_
_geom_angle_atom_site_label_1
_geom_angle_atom_site_label_2
_geom_angle_atom_site_label_3
_geom_angle
N2 La N5 133.67(18)
N2 La N4 99.04(19)
N5 La N4 117.14(19)
N2 La N1 72.73(16)
N5 La N1 103.97(16)
N4 La N1 125.76(18)
N2 La N3 61.94(18)
N5 La N3 82.92(17)
N4 La N3 100.19(18)
N1 La N3 119.40(17)
N2 La C4 25.30(19)
N5 La C4 156.54(19)
N4 La C4 84.73(19)
N1 La C4 65.25(17)
N3 La C4 84.91(19)
N2 La C3 48.77(18)
N5 La C3 151.97(17)
N4 La C3 85.60(19)
N1 La C3 48.03(16)
N3 La C3 110.39(18)
C4 La C3 26.02(19)
N2 La Si2 104.13(13)
N5 La Si2 121.21(14)
N4 La Si2 25.94(14)
N1 La Si2 102.35(12)
N3 La Si2 125.31(13)
C4 La Si2 82.13(15)
C3 La Si2 72.05(14)
N4 Si1 C22 113.1(4)
N4 Si1 C23 114.8(4)
C22 Si1 C23 105.1(6)
N4 Si1 C24 111.5(5)
C22 Si1 C24 107.1(9)
C23 Si1 C24 104.6(6)
N4 Si2 C25 114.3(4)
N4 Si2 C27 109.1(3)
C25 Si2 C27 106.2(5)
N4 Si2 C26 115.5(4)
C25 Si2 C26 107.3(5)
C27 Si2 C26 103.5(5)
N4 Si2 La 39.12(18)
C25 Si2 La 117.7(3)
C27 Si2 La 71.0(3)
C26 Si2 La 134.5(4)
N5 Si3 C29 110.6(3)
N5 Si3 C30 115.0(3)
C29 Si3 C30 105.3(4)
N5 Si3 C28 113.0(4)
C29 Si3 C28 105.8(4)
C30 Si3 C28 106.5(4)
N5 Si4 C33 110.6(3)
N5 Si4 C32 115.1(4)
C33 Si4 C32 104.2(5)
N5 Si4 C31 113.9(4)
C33 Si4 C31 107.1(4)
C32 Si4 C31 105.2(5)
C2 N1 C10 119.3(5)
C2 N1 La 104.6(4)
C10 N1 La 135.2(4)
C4 N2 C6 120.7(6)
C4 N2 La 103.3(4)
C6 N2 La 128.9(4)
C7 N3 C8 117.9(6)
C7 N3 La 119.8(4)
C8 N3 La 122.2(5)
Si2 N4 Si1 118.8(3)
Si2 N4 La 114.9(3)
Si1 N4 La 126.3(3)
Si3 N5 Si4 119.6(3)
Si3 N5 La 120.0(3)
Si4 N5 La 120.4(3)
C2 C1 H1A 109.5
C2 C1 H1B 109.5
H1A C1 H1B 109.5
C2 C1 H1C 109.5
H1A C1 H1C 109.5
H1B C1 H1C 109.5
N1 C2 C3 122.1(6)
N1 C2 C1 121.5(6)
C3 C2 C1 116.4(6)
C4 C3 C2 129.6(7)
C4 C3 La 73.2(4)
C2 C3 La 78.4(4)
C4 C3 H3 115.2
C2 C3 H3 115.2
La C3 H3 125.1
N2 C4 C3 122.0(6)
N2 C4 C5 120.9(7)
C3 C4 C5 117.0(7)
N2 C4 La 51.4(3)
C3 C4 La 80.8(4)
C5 C4 La 144.3(6)
C4 C5 H5A 109.5
C4 C5 H5B 109.5
H5A C5 H5B 109.5
C4 C5 H5C 109.5
H5A C5 H5C 109.5
H5B C5 H5C 109.5
N2 C6 C7 110.8(6)
N2 C6 H6A 109.5
C7 C6 H6A 109.5
N2 C6 H6B 109.5
C7 C6 H6B 109.5
H6A C6 H6B 108.1
N3 C7 C9 121.7(8)
N3 C7 C6 118.2(6)
C9 C7 C6 120.0(8)
N3 C8 C8A 122.4(9)
N3 C8 H8 118.8
C8A C8 H8 118.8
C9A C9 C7 119.4(9)
C9A C9 H9 120.3
C7 C9 H9 120.3
C11 C10 C15 121.5(6)
C11 C10 N1 117.6(6)
C15 C10 N1 120.9(6)
C10 C11 C12 118.3(7)
C10 C11 C16 122.1(6)
C12 C11 C16 119.6(7)
C13 C12 C11 120.4(8)
C13 C12 H12 119.8
C11 C12 H12 119.8
C14 C13 C12 120.9(7)
C14 C13 H13 119.5
C12 C13 H13 119.5
C13 C14 C15 121.3(8)
C13 C14 H14 119.3
C15 C14 H14 119.3
C14 C15 C10 117.5(7)
C14 C15 C19 119.1(7)
C10 C15 C19 123.4(6)
C17 C16 C18 110.5(8)
C17 C16 C11 111.8(8)
C18 C16 C11 113.7(7)
C17 C16 H16 106.8
C18 C16 H16 106.8
C11 C16 H16 106.8
C16 C17 H17A 109.5
C16 C17 H17B 109.5
H17A C17 H17B 109.5
C16 C17 H17C 109.5
H17A C17 H17C 109.5
H17B C17 H17C 109.5
C16 C18 H18A 109.5
C16 C18 H18B 109.5
H18A C18 H18B 109.5
C16 C18 H18C 109.5
H18A C18 H18C 109.5
H18B C18 H18C 109.5
C15 C19 C20 113.3(7)
C15 C19 C21 112.2(8)
C20 C19 C21 109.7(7)
C15 C19 H19 107.1
C20 C19 H19 107.1
C21 C19 H19 107.1
C19 C20 H20A 109.5
C19 C20 H20B 109.5
H20A C20 H20B 109.5
C19 C20 H20C 109.5
H20A C20 H20C 109.5
H20B C20 H20C 109.5
C19 C21 H21A 109.5
C19 C21 H21B 109.5
H21A C21 H21B 109.5
C19 C21 H21C 109.5
H21A C21 H21C 109.5
H21B C21 H21C 109.5
Si1 C22 H22A 109.5
Si1 C22 H22B 109.5
H22A C22 H22B 109.5
Si1 C22 H22C 109.5
H22A C22 H22C 109.5
H22B C22 H22C 109.5
Si1 C23 H23A 109.5
Si1 C23 H23B 109.5
H23A C23 H23B 109.5
Si1 C23 H23C 109.5
H23A C23 H23C 109.5
H23B C23 H23C 109.5
Si1 C24 H24A 109.5
Si1 C24 H24B 109.5
H24A C24 H24B 109.5
Si1 C24 H24C 109.5
H24A C24 H24C 109.5
H24B C24 H24C 109.5
Si2 C25 H25A 109.5
Si2 C25 H25B 109.5
H25A C25 H25B 109.5
Si2 C25 H25C 109.5
H25A C25 H25C 109.5
H25B C25 H25C 109.5
Si2 C26 H26A 109.5
Si2 C26 H26B 109.5
H26A C26 H26B 109.5
Si2 C26 H26C 109.5
H26A C26 H26C 109.5
H26B C26 H26C 109.5
Si2 C27 H27A 109.5
Si2 C27 H27B 109.5
H27A C27 H27B 109.5
Si2 C27 H27C 109.5
H27A C27 H27C 109.5
H27B C27 H27C 109.5
Si3 C28 H28A 109.5
Si3 C28 H28B 109.5
H28A C28 H28B 109.5
Si3 C28 H28C 109.5
H28A C28 H28C 109.5
H28B C28 H28C 109.5
Si3 C29 H29A 109.5
Si3 C29 H29B 109.5
H29A C29 H29B 109.5
Si3 C29 H29C 109.5
H29A C29 H29C 109.5
H29B C29 H29C 109.5
Si3 C30 H30A 109.5
Si3 C30 H30B 109.5
H30A C30 H30B 109.5
Si3 C30 H30C 109.5
H30A C30 H30C 109.5
H30B C30 H30C 109.5
Si4 C31 H31A 109.5
Si4 C31 H31B 109.5
H31A C31 H31B 109.5
Si4 C31 H31C 109.5
H31A C31 H31C 109.5
H31B C31 H31C 109.5
Si4 C32 H32A 109.5
Si4 C32 H32B 109.5
H32A C32 H32B 109.5
Si4 C32 H32C 109.5
H32A C32 H32C 109.5
H32B C32 H32C 109.5
Si4 C33 H33A 109.5
Si4 C33 H33B 109.5
H33A C33 H33B 109.5
Si4 C33 H33C 109.5
H33A C33 H33C 109.5
H33B C33 H33C 109.5
C9A C8A C8 119.2(10)
C9A C8A H8A 120.4
C8 C8A H8A 120.4
C8A C9A C9 119.3(9)
C8A C9A H9A 120.3
C9 C9A H9A 120.3

loop_
_geom_bond_atom_site_label_1
_geom_bond_atom_site_label_2
_geom_bond_distance
La N2 2.428(5)
La N5 2.428(5)
La N4 2.441(5)
La N1 2.553(5)
La N3 2.682(5)
La C4 3.024(7)
La C3 3.119(7)
La Si2 3.508(2)
Si1 N4 1.725(6)
Si1 C22 1.858(12)
Si1 C23 1.866(9)
Si1 C24 1.891(14)
Si2 N4 1.692(6)
Si2 C25 1.862(11)
Si2 C27 1.871(9)
Si2 C26 1.876(10)
Si3 N5 1.712(6)
Si3 C29 1.874(8)
Si3 C30 1.878(8)
Si3 C28 1.882(9)
Si4 N5 1.720(5)
Si4 C33 1.871(9)
Si4 C32 1.886(9)
Si4 C31 1.888(9)
N1 C2 1.311(8)
N1 C10 1.442(7)
N2 C4 1.329(9)
N2 C6 1.450(8)
N3 C7 1.335(9)
N3 C8 1.349(10)
C1 C2 1.524(9)
C1 H1A 0.9600
C1 H1B 0.9600
C1 H1C 0.9600
C2 C3 1.392(9)
C3 C4 1.386(10)
C3 H3 0.9300
C4 C5 1.514(10)
C5 H5A 0.9600
C5 H5B 0.9600
C5 H5C 0.9600
C6 C7 1.482(11)
C6 H6A 0.9700
C6 H6B 0.9700
C7 C9 1.385(10)
C8 C8A 1.384(12)
C8 H8 0.9300
C9 C9A 1.375(15)
C9 H9 0.9300
C10 C11 1.391(9)
C10 C15 1.411(9)
C11 C12 1.399(10)
C11 C16 1.518(10)
C12 C13 1.376(12)
C12 H12 0.9300
C13 C14 1.359(12)
C13 H13 0.9300
C14 C15 1.396(10)
C14 H14 0.9300
C15 C19 1.504(10)
C16 C17 1.514(13)
C16 C18 1.517(12)
C16 H16 0.9800
C17 H17A 0.9600
C17 H17B 0.9600
C17 H17C 0.9600
C18 H18A 0.9600
C18 H18B 0.9600
C18 H18C 0.9600
C19 C20 1.511(12)
C19 C21 1.517(13)
C19 H19 0.9800
C20 H20A 0.9600
C20 H20B 0.9600
C20 H20C 0.9600
C21 H21A 0.9600
C21 H21B 0.9600
C21 H21C 0.9600
C22 H22A 0.9600
C22 H22B 0.9600
C22 H22C 0.9600
C23 H23A 0.9600
C23 H23B 0.9600
C23 H23C 0.9600
C24 H24A 0.9600
C24 H24B 0.9600
C24 H24C 0.9600
C25 H25A 0.9600
C25 H25B 0.9600
C25 H25C 0.9600
C26 H26A 0.9600
C26 H26B 0.9600
C26 H26C 0.9600
C27 H27A 0.9600
C27 H27B 0.9600
C27 H27C 0.9600
C28 H28A 0.9600
C28 H28B 0.9600
C28 H28C 0.9600
C29 H29A 0.9600
C29 H29B 0.9600
C29 H29C 0.9600
C30 H30A 0.9600
C30 H30B 0.9600
C30 H30C 0.9600
C31 H31A 0.9600
C31 H31B 0.9600
C31 H31C 0.9600
C32 H32A 0.9600
C32 H32B 0.9600
C32 H32C 0.9600
C33 H33A 0.9600
C33 H33B 0.9600
C33 H33C 0.9600
C8A C9A 1.344(15)
C8A H8A 0.9300
C9A H9A 0.9300

loop_
_geom_torsion_atom_site_label_1
_geom_torsion_atom_site_label_2
_geom_torsion_atom_site_label_3
_geom_torsion_atom_site_label_4
_geom_torsion
N2 La Si2 N4 -81.5(4)
N5 La Si2 N4 88.5(4)
N1 La Si2 N4 -156.6(3)
N3 La Si2 N4 -16.1(4)
C4 La Si2 N4 -94.1(4)
C3 La Si2 N4 -118.8(4)
N2 La Si2 C25 13.6(4)
N5 La Si2 C25 -176.3(4)
N4 La Si2 C25 95.2(5)
N1 La Si2 C25 -61.4(4)
N3 La Si2 C25 79.0(4)
C4 La Si2 C25 1.0(4)
C3 La Si2 C25 -23.6(4)
N2 La Si2 C27 112.4(4)
N5 La Si2 C27 -77.5(4)
N4 La Si2 C27 -166.0(5)
N1 La Si2 C27 37.4(4)
N3 La Si2 C27 177.8(4)
C4 La Si2 C27 99.8(4)
C3 La Si2 C27 75.2(4)
N2 La Si2 C26 -157.1(5)
N5 La Si2 C26 13.0(5)
N4 La Si2 C26 -75.5(6)
N1 La Si2 C26 127.9(5)
N3 La Si2 C26 -91.7(5)
C4 La Si2 C26 -169.7(5)
C3 La Si2 C26 165.7(5)
N2 La N1 C2 -64.5(4)
N5 La N1 C2 163.6(4)
N4 La N1 C2 24.3(5)
N3 La N1 C2 -106.7(4)
C4 La N1 C2 -38.6(4)
C3 La N1 C2 -15.0(4)
Si2 La N1 C2 36.6(4)
N2 La N1 C10 127.1(6)
N5 La N1 C10 -4.8(6)
N4 La N1 C10 -144.1(5)
N3 La N1 C10 84.9(6)
C4 La N1 C10 153.0(6)
C3 La N1 C10 176.7(6)
Si2 La N1 C10 -131.8(5)
N5 La N2 C4 161.4(4)
N4 La N2 C4 -56.4(4)
N1 La N2 C4 68.4(4)
N3 La N2 C4 -153.1(5)
C3 La N2 C4 19.6(4)
Si2 La N2 C4 -30.4(4)
N5 La N2 C6 -48.8(7)
N4 La N2 C6 93.4(6)
N1 La N2 C6 -141.8(6)
N3 La N2 C6 -3.3(6)
C4 La N2 C6 149.8(8)
C3 La N2 C6 169.4(7)
Si2 La N2 C6 119.4(6)
N2 La N3 C7 -1.2(5)
N5 La N3 C7 147.6(5)
N4 La N3 C7 -96.0(5)
N1 La N3 C7 45.5(6)
C4 La N3 C7 -12.3(5)
C3 La N3 C7 -7.0(5)
Si2 La N3 C7 -89.0(5)
N2 La N3 C8 -177.7(7)
N5 La N3 C8 -29.0(6)
N4 La N3 C8 87.4(6)
N1 La N3 C8 -131.1(6)
C4 La N3 C8 171.1(7)
C3 La N3 C8 176.5(6)
Si2 La N3 C8 94.5(6)
C25 Si2 N4 Si1 74.3(6)
C27 Si2 N4 Si1 -167.0(5)
C26 Si2 N4 Si1 -50.9(6)
La Si2 N4 Si1 179.0(6)
C25 Si2 N4 La -104.7(5)
C27 Si2 N4 La 14.0(5)
C26 Si2 N4 La 130.0(4)
C22 Si1 N4 Si2 -146.9(8)
C23 Si1 N4 Si2 -26.3(6)
C24 Si1 N4 Si2 92.4(7)
C22 Si1 N4 La 32.0(8)
C23 Si1 N4 La 152.6(5)
C24 Si1 N4 La -88.7(7)
N2 La N4 Si2 103.8(3)
N5 La N4 Si2 -106.1(3)
N1 La N4 Si2 28.6(4)
N3 La N4 Si2 166.7(3)
C4 La N4 Si2 82.8(3)
C3 La N4 Si2 56.7(3)
N2 La N4 Si1 -75.2(4)
N5 La N4 Si1 74.9(4)
N1 La N4 Si1 -150.4(3)
N3 La N4 Si1 -12.3(4)
C4 La N4 Si1 -96.1(4)
C3 La N4 Si1 -122.2(4)
Si2 La N4 Si1 -179.0(7)
C29 Si3 N5 Si4 -159.2(4)
C30 Si3 N5 Si4 -40.2(5)
C28 Si3 N5 Si4 82.4(5)
C29 Si3 N5 La 22.6(4)
C30 Si3 N5 La 141.6(4)
C28 Si3 N5 La -95.8(4)
C33 Si4 N5 Si3 -169.2(4)
C32 Si4 N5 Si3 73.0(5)
C31 Si4 N5 Si3 -48.6(5)
C33 Si4 N5 La 8.9(5)
C32 Si4 N5 La -108.8(5)
C31 Si4 N5 La 129.6(4)
N2 La N5 Si3 153.9(2)
N4 La N5 Si3 16.7(4)
N1 La N5 Si3 -126.8(3)
N3 La N5 Si3 114.6(3)
C4 La N5 Si3 173.8(4)
C3 La N5 Si3 -124.5(4)
Si2 La N5 Si3 -12.7(3)
N2 La N5 Si4 -24.3(4)
N4 La N5 Si4 -161.4(3)
N1 La N5 Si4 55.0(3)
N3 La N5 Si4 -63.6(3)
C4 La N5 Si4 -4.3(6)
C3 La N5 Si4 57.3(5)
Si2 La N5 Si4 169.1(2)
C10 N1 C2 C3 -158.9(7)
La N1 C2 C3 30.5(8)
C10 N1 C2 C1 19.7(10)
La N1 C2 C1 -150.9(7)
N1 C2 C3 C4 32.2(12)
C1 C2 C3 C4 -146.4(8)
N1 C2 C3 La -24.2(6)
C1 C2 C3 La 157.1(7)
N2 La C3 C4 -19.1(4)
N5 La C3 C4 -127.0(5)
N4 La C3 C4 87.0(4)
N1 La C3 C4 -124.0(5)
N3 La C3 C4 -12.3(5)
Si2 La C3 C4 109.6(4)
N2 La C3 C2 118.8(5)
N5 La C3 C2 10.9(7)
N4 La C3 C2 -135.1(4)
N1 La C3 C2 13.9(4)
N3 La C3 C2 125.6(4)
C4 La C3 C2 137.9(7)
Si2 La C3 C2 -112.5(4)
C6 N2 C4 C3 165.0(7)
La N2 C4 C3 -42.1(8)
C6 N2 C4 C5 -15.8(11)
La N2 C4 C5 137.2(7)
C6 N2 C4 La -152.9(7)
C2 C3 C4 N2 -26.5(12)
La C3 C4 N2 32.0(6)
C2 C3 C4 C5 154.2(8)
La C3 C4 C5 -147.2(7)
C2 C3 C4 La -58.5(8)
N5 La C4 N2 -35.3(7)
N4 La C4 N2 124.3(4)
N1 La C4 N2 -102.1(4)
N3 La C4 N2 23.6(4)
C3 La C4 N2 -144.9(7)
Si2 La C4 N2 150.3(4)
N2 La C4 C3 144.9(7)
N5 La C4 C3 109.5(6)
N4 La C4 C3 -90.8(4)
N1 La C4 C3 42.8(4)
N3 La C4 C3 168.5(4)
Si2 La C4 C3 -64.8(4)
N2 La C4 C5 -90.8(11)
N5 La C4 C5 -126.2(9)
N4 La C4 C5 33.5(10)
N1 La C4 C5 167.1(10)
N3 La C4 C5 -67.2(10)
C3 La C4 C5 124.3(12)
Si2 La C4 C5 59.5(10)
C4 N2 C6 C7 152.1(7)
La N2 C6 C7 6.8(9)
C8 N3 C7 C9 2.0(11)
La N3 C7 C9 -174.7(6)
C8 N3 C7 C6 -178.3(7)
La N3 C7 C6 5.0(9)
N2 C6 C7 N3 -7.1(10)
N2 C6 C7 C9 172.6(7)
C7 N3 C8 C8A -1.9(14)
La N3 C8 C8A 174.7(8)
N3 C7 C9 C9A -2.4(15)
C6 C7 C9 C9A 177.9(10)
C2 N1 C10 C11 89.1(8)
La N1 C10 C11 -103.8(6)
C2 N1 C10 C15 -91.6(8)
La N1 C10 C15 75.5(8)
C15 C10 C11 C12 -0.8(10)
N1 C10 C11 C12 178.5(7)
C15 C10 C11 C16 177.6(7)
N1 C10 C11 C16 -3.2(10)
C10 C11 C12 C13 1.0(13)
C16 C11 C12 C13 -177.5(8)
C11 C12 C13 C14 -1.2(15)
C12 C13 C14 C15 1.3(14)
C13 C14 C15 C10 -1.1(12)
C13 C14 C15 C19 179.7(8)
C11 C10 C15 C14 0.8(10)
N1 C10 C15 C14 -178.4(6)
C11 C10 C15 C19 180.0(7)
N1 C10 C15 C19 0.8(10)
C10 C11 C16 C17 -91.2(9)
C12 C11 C16 C17 87.2(10)
C10 C11 C16 C18 142.8(8)
C12 C11 C16 C18 -38.9(11)
C14 C15 C19 C20 -53.6(11)
C10 C15 C19 C20 127.3(9)
C14 C15 C19 C21 71.4(10)
C10 C15 C19 C21 -107.7(8)
N3 C8 C8A C9A 2.2(18)
C8 C8A C9A C9 -2(2)
C7 C9 C9A C8A 2.6(18)
